data_7212558
loop_
_publ_author_name
'Abrahams, Brendan F.'
'Grannas, Martin J.'
'McCormick, Laura J.'
'Robson, Richard'
'Thistlethwaite, Peter J.'

_publ_section_title
;
 Chiral and achiral linear coordination polymers from aldaric acids
;
_journal_issue 10
_journal_name_full CrystEngComm
_journal_page_first 2885
_journal_paper_doi 10.1039/c001505a
_journal_volume 12
_journal_year 2010
_chemical_absolute_configuration rm
_chemical_formula_sum 'C18 H20 Co N2 O10'
_chemical_formula_weight 483.29
_chemical_name_systematic
;
?
;
_space_group_IT_number 5
_symmetry_cell_setting monoclinic
_symmetry_space_group_name_Hall 'C 2y'
_symmetry_space_group_name_H-M 'C 1 2 1'
_atom_sites_solution_hydrogens geom
_atom_sites_solution_primary direct
_atom_sites_solution_secondary difmap
_audit_creation_method SHELXL-97
_cell_angle_alpha 90.00
_cell_angle_beta 110.482(5)
_cell_angle_gamma 90.00
_cell_formula_units_Z 4
_cell_length_a 8.0565(4)
_cell_length_b 25.1374(8)
_cell_length_c 9.8567(4)
_cell_measurement_reflns_used 2281
_cell_measurement_temperature 130(2)
_cell_measurement_theta_max 72.4823
_cell_measurement_theta_min 5.1095
_cell_volume 1869.98(15)
_computing_cell_refinement
;
CrysAlisPro, Oxford Diffraction Ltd.,
Version 1.171.33.31 (release 08-01-2009 CrysAlis171 .NET)
(compiled Jan 8 2009,16:24:04)
;
_computing_data_collection
;
CrysAlisPro, Oxford Diffraction Ltd.,
Version 1.171.33.31 (release 08-01-2009 CrysAlis171 .NET)
(compiled Jan 8 2009,16:24:04)
;
_computing_data_reduction
;
CrysAlisPro, Oxford Diffraction Ltd.,
Version 1.171.33.31 (release 08-01-2009 CrysAlis171 .NET)
(compiled Jan 8 2009,16:24:04)
;
_computing_structure_refinement 'SHELXL-97 (Sheldrick, 1997)'
_computing_structure_solution 'SHELXS-97 (Sheldrick, 1997)'
_diffrn_ambient_temperature 130(2)
_diffrn_detector_area_resol_mean 16.0711
_diffrn_measured_fraction_theta_full 0.961
_diffrn_measured_fraction_theta_max 0.961
_diffrn_measurement_device_type 'Goniometer KM4/Xcalibur, detector: Sapphire3'
_diffrn_measurement_method 'phi and omega scans'
_diffrn_radiation_monochromator graphite
_diffrn_radiation_source 'fine-focus sealed tube'
_diffrn_radiation_type CuK\a
_diffrn_radiation_wavelength 1.54184
_diffrn_reflns_av_R_equivalents 0.0429
_diffrn_reflns_av_sigmaI/netI 0.0644
_diffrn_reflns_limit_h_max 9
_diffrn_reflns_limit_h_min -9
_diffrn_reflns_limit_k_max 25
_diffrn_reflns_limit_k_min -30
_diffrn_reflns_limit_l_max 11
_diffrn_reflns_limit_l_min -9
_diffrn_reflns_number 4814
_diffrn_reflns_theta_full 72.71
_diffrn_reflns_theta_max 72.71
_diffrn_reflns_theta_min 5.95
_exptl_absorpt_coefficient_mu 7.790
_exptl_absorpt_correction_T_max 0.657
_exptl_absorpt_correction_T_min 0.303
_exptl_absorpt_correction_type gaussian
_exptl_absorpt_process_details
;
CrysAlis RED, Oxford Diffraction Ltd.,
Version 1.171.33.31 (release 08-01-2009 CrysAlis171 .NET)
(compiled Jan 8 2009,16:24:04)
Numerical absorption correction based on gaussian integration over
a multifaceted crystal model
;
_exptl_crystal_colour pink
_exptl_crystal_density_diffrn 1.717
_exptl_crystal_density_method 'not measured'
_exptl_crystal_description plate
_exptl_crystal_F_000 996
_exptl_crystal_size_max 0.2192
_exptl_crystal_size_mid 0.1483
_exptl_crystal_size_min 0.0633
_refine_diff_density_max 1.043
_refine_diff_density_min -0.913
_refine_diff_density_rms 0.094
_refine_ls_abs_structure_details 'Flack H D (1983), Acta Cryst. A39, 876-881'
_refine_ls_abs_structure_Flack -0.002(9)
_refine_ls_extinction_method none
_refine_ls_goodness_of_fit_ref 0.999
_refine_ls_hydrogen_treatment constr
_refine_ls_matrix_type full
_refine_ls_number_parameters 206
_refine_ls_number_reflns 2858
_refine_ls_number_restraints 1
_refine_ls_restrained_S_all 0.999
_refine_ls_R_factor_all 0.0741
_refine_ls_R_factor_gt 0.0556
_refine_ls_shift/su_max 0.002
_refine_ls_shift/su_mean 0.000
_refine_ls_structure_factor_coef Fsqd
_refine_ls_weighting_details 'calc w=1/[\s^2^(Fo^2^)+(0.0918P)^2^+0.0000P] where P=(Fo^2^+2Fc^2^)/3'
_refine_ls_weighting_scheme calc
_refine_ls_wR_factor_gt 0.1395
_refine_ls_wR_factor_ref 0.1497
_reflns_number_gt 2160
_reflns_number_total 2858
_reflns_threshold_expression >2sigma(I)
_cod_data_source_file c001505a.txt
_cod_data_source_block lmd65b
_cod_depositor_comments
;
The following automatic conversions were performed:

'_symmetry_cell_setting' value 'Monoclinic' changed to 'monoclinic'
according to /home/saulius/struct/CIF-dictionaries/cif_core.dic
dictionary named 'cif_core.dic' version 2.4.2 from 2011-04-26.

Automatic conversion script
Id: cif_fix_values 1891 2012-01-12 08:04:46Z andrius 
;
_cod_original_cell_volume 1869.98(13)
_cod_original_sg_symbol_H-M C2
_cod_database_code 7212558

loop_
_symmetry_equiv_pos_as_xyz
'x, y, z'
'-x, y, -z'
'x+1/2, y+1/2, z'
'-x+1/2, y+1/2, -z'

loop_
_atom_site_label
_atom_site_type_symbol
_atom_site_fract_x
_atom_site_fract_y
_atom_site_fract_z
_atom_site_U_iso_or_equiv
_atom_site_adp_type
_atom_site_occupancy
_atom_site_symmetry_multiplicity
_atom_site_calc_flag
_atom_site_refinement_flags
_atom_site_disorder_assembly
_atom_site_disorder_group
C1 C 0.6065(10) 0.1937(3) 0.7702(7) 0.0290(16) Uani 1 1 d . . .
C2 C 0.4285(9) 0.1671(3) 0.6887(7) 0.0242(14) Uani 1 1 d . . .
H2 H 0.4510 0.1301 0.6617 0.029 Uiso 1 1 calc R . .
C3 C 0.3190(9) 0.1640(3) 0.7900(6) 0.0284(14) Uani 1 1 d . . .
H3 H 0.3746 0.1368 0.8666 0.034 Uiso 1 1 calc R . .
C4 C 0.1261(9) 0.1478(2) 0.7093(7) 0.0270(13) Uani 1 1 d . . .
H4 H 0.1218 0.1202 0.6350 0.032 Uiso 1 1 calc R . .
C5 C 0.0329(9) 0.1267(3) 0.8100(7) 0.0285(16) Uani 1 1 d . . .
H5 H -0.0074 0.1580 0.8528 0.034 Uiso 1 1 calc R . .
C6 C -0.1291(10) 0.0931(2) 0.7308(8) 0.0266(15) Uani 1 1 d . . .
C10 C 0.2483(10) 0.3172(3) 0.6187(7) 0.0337(17) Uani 1 1 d . . .
H10 H 0.2073 0.2835 0.6375 0.040 Uiso 1 1 calc R . .
C11 C 0.1788(10) 0.3639(3) 0.6570(7) 0.0394(18) Uani 1 1 d . . .
H11 H 0.0919 0.3620 0.7016 0.047 Uiso 1 1 calc R . .
C12 C 0.2387(11) 0.4118(3) 0.6287(7) 0.0390(18) Uani 1 1 d . . .
H12 H 0.1919 0.4437 0.6528 0.047 Uiso 1 1 calc R . .
C13 C 0.3684(10) 0.4146(3) 0.5644(6) 0.0310(16) Uani 1 1 d . . .
C14 C 0.4343(10) 0.3658(2) 0.5319(6) 0.0296(16) Uani 1 1 d . . .
C15 C 0.4397(2) 0.46425(4) 0.53144(15) 0.0356(17) Uani 1 1 d . . .
H15 H 0.3990 0.4971 0.5555 0.043 Uiso 1 1 calc R . .
N2 N -0.1467(2) -0.02538(4) 1.06506(15) 0.0135(19) Uiso 0.50 1 d PR A 1
C16 C -0.2731(2) -0.02162(4) 1.13084(15) 0.040(4) Uiso 0.50 1 d PR A 1
H16 H -0.3122 0.0116 1.1484 0.048 Uiso 0.50 1 d PR B 1
C17 C -0.3411(2) -0.06742(4) 1.17033(15) 0.040(4) Uiso 0.50 1 d PR A 1
H17 H -0.4275 -0.0648 1.2153 0.048 Uiso 0.50 1 calc PR C 1
C18 C -0.2827(2) -0.11697(4) 1.14403(15) 0.032(3) Uiso 0.50 1 d PR A 1
H18 H -0.3292 -0.1483 1.1710 0.038 Uiso 0.50 1 calc PR D 1
C19 C -0.1562(2) -0.12073(4) 1.07826(15) 0.029(3) Uiso 0.50 1 d PR A 1
C20 C -0.0882(2) -0.07493(4) 1.03877(15) 0.018(2) Uiso 0.50 1 d PR . 1
C21B C -0.0927(2) -0.17203(4) 1.04795(15) 0.040(4) Uiso 0.50 1 d PR . 1
H21B H -0.1366 -0.2044 1.0723 0.048 Uiso 0.50 1 calc PR E 1
N1 N 0.3709(2) 0.31958(4) 0.55651(15) 0.0289(13) Uani 1 1 d R . .
O1A O 0.6495(2) 0.23372(4) 0.71103(15) 0.0294(11) Uani 1 1 d R . .
O1B O 0.6992(2) 0.17498(4) 0.88799(15) 0.0319(11) Uani 1 1 d R . .
O2 O 0.3386(2) 0.19658(4) 0.55823(15) 0.0251(10) Uani 1 1 d R . .
O3 O 0.3289(2) 0.21418(4) 0.85801(15) 0.0304(10) Uani 1 1 d R . .
H3A H 0.3241 0.2099 0.9411 0.046 Uiso 1 1 calc R . .
O4 O 0.0248(2) 0.19303(4) 0.63985(15) 0.0315(10) Uani 1 1 d R . .
O5 O 0.1482(2) 0.09547(4) 0.92705(15) 0.0285(10) Uani 1 1 d R . .
H5A H 0.1917 0.1148 1.0005 0.043 Uiso 1 1 calc R . .
O6A O -0.1641(2) 0.05359(4) 0.79433(15) 0.0318(11) Uani 1 1 d R A .
O6B O -0.2241(2) 0.10647(4) 0.60207(15) 0.0357(12) Uani 1 1 d R . .
Co1 Co 0.5000(2) 0.25340(4) 0.50000(15) 0.0235(4) Uani 1 2 d SR . .
Co2 Co 0.0000(2) 0.03660(4) 1.00000(15) 0.0293(4) Uani 1 2 d SR . .
N3 N -0.1103(2) -0.02927(4) 1.04603(15) 0.030(3) Uiso 0.50 1 d PR A 2
C22 C -0.0470(2) -0.07737(4) 1.01488(15) 0.027(3) Uiso 0.50 1 d PR . 2
C23 C -0.1089(2) -0.12484(4) 1.05118(15) 0.030(3) Uiso 0.50 1 d PR . 2
C24 C -0.2341(2) -0.12421(4) 1.11861(15) 0.034(3) Uiso 0.50 1 d PR A 2
H24 H -0.2765 -0.1567 1.1434 0.041 Uiso 0.50 1 calc PR F 2
C25 C -0.2974(2) -0.07612(4) 1.14974(15) 0.029(3) Uiso 0.50 1 d PR A 2
H25 H -0.3831 -0.0757 1.1959 0.034 Uiso 0.50 1 calc PR G 2
C26 C -0.2355(2) -0.02864(4) 1.11346(15) 0.017(3) Uiso 0.50 1 d PR A 2
H26 H -0.2788 0.0043 1.1348 0.021 Uiso 0.50 1 calc PR H 2
C27 C -0.0338(2) -0.17158(4) 1.01898(15) 0.025(3) Uiso 0.50 1 d PR . 2
H27 H -0.0693 -0.2048 1.0460 0.030 Uiso 0.50 1 calc PR I 2
O1W O 0.9909(7) 0.27180(19) 0.8496(6) 0.0463(13) Uani 1 1 d . . .
O3W O 0.455(2) 0.0289(6) 0.6497(16) 0.071(4) Uiso 0.50 1 d P . .
O2W O 0.5000 0.0333(11) 0.5000 0.052(6) Uiso 0.30 2 d SP . .
O4W O 0.492(3) 0.0189(8) 0.746(2) 0.065(5) Uiso 0.35 1 d P . .

loop_
_atom_site_aniso_label
_atom_site_aniso_U_11
_atom_site_aniso_U_22
_atom_site_aniso_U_33
_atom_site_aniso_U_23
_atom_site_aniso_U_13
_atom_site_aniso_U_12
C1 0.030(4) 0.038(4) 0.022(4) 0.007(3) 0.013(3) 0.008(3)
C2 0.024(3) 0.024(3) 0.025(3) 0.004(3) 0.009(3) 0.003(3)
C3 0.032(3) 0.033(4) 0.024(3) 0.000(3) 0.015(3) 0.007(3)
C4 0.029(3) 0.027(3) 0.029(3) -0.001(3) 0.015(3) -0.003(3)
C5 0.033(4) 0.030(4) 0.024(3) 0.003(3) 0.013(3) 0.006(3)
C6 0.034(4) 0.018(3) 0.033(4) 0.000(3) 0.018(3) 0.002(3)
C10 0.037(4) 0.039(4) 0.032(4) -0.007(3) 0.020(3) 0.001(3)
C11 0.033(4) 0.056(5) 0.032(4) -0.009(3) 0.015(3) 0.006(3)
C12 0.044(4) 0.032(4) 0.035(4) -0.006(3) 0.007(3) 0.010(3)
C13 0.041(4) 0.026(3) 0.017(3) -0.001(2) 0.000(3) 0.007(3)
C14 0.043(4) 0.030(4) 0.012(3) 0.001(2) 0.004(3) 0.001(3)
C15 0.047(4) 0.020(3) 0.034(4) -0.004(3) 0.007(3) 0.008(3)
N1 0.031(3) 0.040(3) 0.018(3) 0.003(2) 0.011(2) 0.009(2)
O1A 0.027(2) 0.034(3) 0.027(3) 0.000(2) 0.009(2) -0.001(2)
O1B 0.030(2) 0.043(3) 0.024(2) 0.004(2) 0.010(2) 0.007(2)
O2 0.029(2) 0.030(2) 0.019(2) 0.0057(18) 0.0117(19) -0.006(2)
O3 0.040(3) 0.032(2) 0.023(2) 0.0011(18) 0.0146(19) 0.0064(19)
O4 0.033(2) 0.030(2) 0.032(2) 0.0093(18) 0.012(2) 0.0039(19)
O5 0.039(3) 0.026(2) 0.021(2) 0.0035(19) 0.013(2) 0.003(2)
O6A 0.047(3) 0.024(3) 0.026(3) 0.003(2) 0.016(2) -0.002(2)
O6B 0.033(3) 0.042(3) 0.031(3) 0.010(2) 0.010(2) -0.006(2)
Co1 0.0251(8) 0.0269(8) 0.0218(8) 0.000 0.0122(7) 0.000
Co2 0.0498(11) 0.0175(8) 0.0246(9) 0.000 0.0182(8) 0.000
O1W 0.041(3) 0.027(3) 0.072(4) -0.007(2) 0.020(3) 0.002(2)

loop_
_atom_type_symbol
_atom_type_description
_atom_type_scat_dispersion_real
_atom_type_scat_dispersion_imag
_atom_type_scat_source
C C 0.0181 0.0091 'International Tables Vol C Tables 4.2.6.8 and 6.1.1.4'
H H 0.0000 0.0000 'International Tables Vol C Tables 4.2.6.8 and 6.1.1.4'
N N 0.0311 0.0180 'International Tables Vol C Tables 4.2.6.8 and 6.1.1.4'
O O 0.0492 0.0322 'International Tables Vol C Tables 4.2.6.8 and 6.1.1.4'
Co Co -2.3653 3.6143 'International Tables Vol C Tables 4.2.6.8 and 6.1.1.4'

loop_
_geom_angle_atom_site_label_1
_geom_angle_atom_site_label_2
_geom_angle_atom_site_label_3
_geom_angle
_geom_angle_site_symmetry_1
_geom_angle_site_symmetry_3
O1B C1 O1A 124.2(6) . .
O1B C1 C2 118.4(6) . .
O1A C1 C2 117.4(6) . .
O2 C2 C1 109.3(5) . .
O2 C2 C3 112.3(5) . .
C1 C2 C3 108.9(5) . .
O3 C3 C4 111.2(5) . .
O3 C3 C2 108.0(5) . .
C4 C3 C2 112.4(5) . .
O4 C4 C3 110.0(5) . .
O4 C4 C5 105.0(5) . .
C3 C4 C5 113.1(5) . .
O5 C5 C6 107.9(5) . .
O5 C5 C4 112.6(5) . .
C6 C5 C4 112.7(6) . .
O6A C6 O6B 122.7(6) . .
O6A C6 C5 119.0(6) . .
O6B C6 C5 118.3(5) . .
N1 C10 C11 120.8(6) . .
C12 C11 C10 118.7(7) . .
C11 C12 C13 120.7(6) . .
C12 C13 C14 117.2(6) . .
C12 C13 C15 123.9(6) . .
C14 C13 C15 118.9(6) . .
N1 C14 C14 118.7(3) . 2_656
N1 C14 C13 121.3(6) . .
C14 C14 C13 120.0(4) 2_656 .
C15 C15 C13 121.1(3) 2_656 .
C20 N2 C16 120.0 . .
C20 N2 Co2 109.4 . .
C16 N2 Co2 130.5 . .
C17 C16 N2 120.0 . .
C18 C17 C16 119.9 . .
C17 C18 C19 120.0 . .
C20 C19 C18 120.0 . .
C20 C19 C21B 118.4 . .
C18 C19 C21B 121.6 . .
N2 C20 C19 119.9 . .
N2 C20 C20 116.1 . 2_557
C19 C20 C20 123.8 . 2_557
C19 C21B C21B 117.7 . 2_557
C14 N1 C10 121.3(4) . .
C14 N1 Co1 112.4(3) . .
C10 N1 Co1 126.2(3) . .
C1 O1A Co1 119.7(3) . .
C6 O6A Co2 118.6(4) . .
O1A Co1 O1A 152.3 2_656 .
O1A Co1 N1 95.14(10) 2_656 2_656
O1A Co1 N1 106.46(7) . 2_656
O1A Co1 N1 106.46(6) 2_656 .
O1A Co1 N1 95.1 . .
N1 Co1 N1 77.75(6) 2_656 .
O1A Co1 O2 76.42(8) 2_656 2_656
O1A Co1 O2 85.14(7) . 2_656
N1 Co1 O2 93.02(12) 2_656 2_656
N1 Co1 O2 170.47(6) . 2_656
N3 Co2 N3 68.64(7) 2_557 .
N3 Co2 O6A 97.62(8) 2_557 .
N3 Co2 O6A 102.3 . .
N3 Co2 O6A 102.31(11) 2_557 2_557
N3 Co2 O6A 97.61(5) . 2_557
O6A Co2 O6A 155.8 . 2_557
N3 Co2 O5 167.05(13) 2_557 2_557
N3 Co2 O5 98.57(6) . 2_557
O6A Co2 O5 86.91(7) . 2_557
O6A Co2 O5 76.65(8) 2_557 2_557
N3 Co2 N2 10.2 2_557 2_557
N3 Co2 N2 78.78(6) . 2_557
O6A Co2 N2 94.98(7) . 2_557
O6A Co2 N2 102.24(11) 2_557 2_557
O5 Co2 N2 177.01(12) 2_557 2_557
N3 Co2 N2 78.78(7) 2_557 .
N3 Co2 N2 10.2 . .
O6A Co2 N2 102.2 . .
O6A Co2 N2 94.98(6) 2_557 .
O5 Co2 N2 88.42(6) 2_557 .
N2 Co2 N2 88.92(6) 2_557 .
C22 N3 C26 120.0 . .
C22 N3 Co2 116.3 . .
C26 N3 Co2 123.5 . .
C22 C22 N3 119.1 2_557 .
C22 C22 C23 120.1 2_557 .
N3 C22 C23 119.9 . .
C22 C22 C23 36.88(5) 2_557 2_557
N3 C22 C23 155.96(5) . 2_557
C23 C22 C23 83.93(5) . 2_557
C22 C23 C24 120.0 . .
C22 C23 C27 116.0 . .
C24 C23 C27 124.0 . .
C22 C23 C27 96.77(6) . 2_557
C24 C23 C27 143.20(6) . 2_557
C27 C23 C27 19.22(6) . 2_557
C22 C23 C22 22.99(5) . 2_557
C24 C23 C22 142.50(5) . 2_557
C27 C23 C22 93.21(5) . 2_557
C27 C23 C22 74.09(11) 2_557 2_557
C25 C24 C23 120.0 . .
C24 C25 C26 120.0 . .
C25 C26 N3 120.0 . .
C27 C27 C23 123.3 2_557 .
C27 C27 C23 37.49(6) 2_557 2_557
C23 C27 C23 85.98(6) . 2_557
O4W O3W O2W 148(2) . .
O3W O2W O3W 172(2) 2_656 .

loop_
_geom_bond_atom_site_label_1
_geom_bond_atom_site_label_2
_geom_bond_distance
_geom_bond_site_symmetry_2
C1 O1B 1.233(7) .
C1 O1A 1.270(7) .
C1 C2 1.531(10) .
C2 O2 1.441(7) .
C2 C3 1.549(8) .
C3 O3 1.417(7) .
C3 C4 1.533(9) .
C4 O4 1.428(6) .
C4 C5 1.533(8) .
C5 O5 1.435(7) .
C5 C6 1.520(10) .
C6 O6A 1.259(7) .
C6 O6B 1.276(8) .
C10 N1 1.334(7) .
C10 C11 1.407(9) .
C11 C12 1.364(11) .
C12 C13 1.401(11) .
C13 C14 1.417(9) .
C13 C15 1.457(7) .
C14 N1 1.325(7) .
C14 C14 1.408(14) 2_656
C15 C15 1.322(3) 2_656
N2 C20 1.3876 .
N2 C16 1.3887 .
N2 Co2 2.1829 .
C16 C17 1.3878 .
C17 C18 1.3876 .
C18 C19 1.3886 .
C19 C20 1.3878 .
C19 C21B 1.4565 .
C20 C20 1.835(3) 2_557
C21B C21B 2.028(3) 2_557
N1 Co1 2.1367 .
O1A Co1 2.0662 .
O6A Co2 2.0408 .
Co1 O1A 2.066(3) 2_656
Co1 N1 2.137(2) 2_656
Co1 O2 2.141(2) 2_656
Co2 N3 2.0048(18) 2_557
Co2 N3 2.0048 .
Co2 O6A 2.041(3) 2_557
Co2 O5 2.175(2) 2_557
Co2 N2 2.183(2) 2_557
N3 C22 1.3877 .
N3 C26 1.3888 .
C22 C22 0.903(3) 2_557
C22 C23 1.3877 .
C22 C23 2.000(2) 2_557
C23 C24 1.3888 .
C23 C27 1.4077 .
C23 C27 1.934(2) 2_557
C23 C22 2.000(2) 2_557
C24 C25 1.3876 .
C25 C26 1.3878 .
C27 C27 0.762(3) 2_557
C27 C23 1.934(2) 2_557
O3W O4W 0.92(2) .
O3W O2W 1.642(15) .
O2W O3W 1.642(15) 2_656
